data_1570670
loop_
_publ_author_name
'Ort&#xed;n-Rubio, Borja'
'Rostoll-Berenguer, Jaume'
'Vila, Carlos'
'Proserpio, Davide M.'
'Guillerm, Vincent'
'Juanhuix, Judith'
'Imaz, Inhar'
'Maspoch, Daniel'

_publ_section_title
;
 Net-clipping as a top-down approach for the prediction of topologies of
 MOFs built from reduced-symmetry linkers.
;
_journal_issue 45
_journal_name_full 'Chemical science'
_journal_page_first 12984
_journal_page_last 12994
_journal_paper_doi 10.1039/d3sc04406h
_journal_volume 14
_journal_year 2023
_chemical_formula_structural icn17
_chemical_formula_sum 'C3 O'
_space_group_IT_number 230
_space_group_name_Hall '-I 4bd 2c 3'
_space_group_name_H-M_alt 'I a -3 d'
_symmetry_Int_Tables_number 230
_symmetry_space_group_name_H-M 'I a -3 d'
_audit_creation_date 2023-08-20
_audit_creation_method ToposPro
_cell_angle_alpha 90
_cell_angle_beta 90
_cell_angle_gamma 90
_cell_formula_units_Z 16
_cell_length_a 4.43066
_cell_length_b 4.43066
_cell_length_c 4.43066
_cell_volume 86.977
_refine_ls_R_factor_all 0
_cod_data_source_file d3sc04406h1.cif
_cod_data_source_block 17-TOPOS_icn17
_cod_original_cell_volume 86.97716
_cod_database_code 1570670

loop_
_space_group_symop_id
_space_group_symop_operation_xyz
1 x,y,z
2 -x,1/2-y,z
3 x,-y,1/2-z
4 1/2-x,y,-z
5 z,x,y
6 y,z,x
7 -z,1/2-x,y
8 1/2-y,z,-x
9 z,-x,1/2-y
10 -y,1/2-z,x
11 1/2-z,x,-y
12 y,-z,1/2-x
13 1/4-y,1/4-x,1/4-z
14 3/4+y,1/4+x,1/4-z
15 1/4+y,1/4-x,3/4+z
16 1/4-y,3/4+x,1/4+z
17 1/4-x,1/4-z,1/4-y
18 1/4-z,1/4-y,1/4-x
19 3/4+x,1/4+z,1/4-y
20 1/4-z,3/4+y,1/4+x
21 1/4+x,1/4-z,3/4+y
22 3/4+z,1/4+y,1/4-x
23 1/4-x,3/4+z,1/4+y
24 1/4+z,1/4-y,3/4+x
25 -x,-y,-z
26 x,1/2+y,-z
27 -x,y,1/2+z
28 1/2+x,-y,z
29 -z,-x,-y
30 -y,-z,-x
31 z,1/2+x,-y
32 1/2+y,-z,x
33 -z,x,1/2+y
34 y,1/2+z,-x
35 1/2+z,-x,y
36 -y,z,1/2+x
37 1/4+y,1/4+x,1/4+z
38 3/4-y,1/4-x,1/4+z
39 1/4-y,1/4+x,3/4-z
40 1/4+y,3/4-x,1/4-z
41 1/4+x,1/4+z,1/4+y
42 1/4+z,1/4+y,1/4+x
43 3/4-x,1/4-z,1/4+y
44 1/4+z,3/4-y,1/4-x
45 1/4-x,1/4+z,3/4-y
46 3/4-z,1/4-y,1/4+x
47 1/4+x,3/4-z,1/4-y
48 1/4-z,1/4+y,3/4-x
49 1/2+x,1/2+y,1/2+z
50 1/2-x,-y,1/2+z
51 1/2+x,1/2-y,-z
52 -x,1/2+y,1/2-z
53 1/2+z,1/2+x,1/2+y
54 1/2+y,1/2+z,1/2+x
55 1/2-z,-x,1/2+y
56 -y,1/2+z,1/2-x
57 1/2+z,1/2-x,-y
58 1/2-y,-z,1/2+x
59 -z,1/2+x,1/2-y
60 1/2+y,1/2-z,-x
61 3/4-y,3/4-x,3/4-z
62 1/4+y,3/4+x,3/4-z
63 3/4+y,3/4-x,1/4+z
64 3/4-y,1/4+x,3/4+z
65 3/4-x,3/4-z,3/4-y
66 3/4-z,3/4-y,3/4-x
67 1/4+x,3/4+z,3/4-y
68 3/4-z,1/4+y,3/4+x
69 3/4+x,3/4-z,1/4+y
70 1/4+z,3/4+y,3/4-x
71 3/4-x,1/4+z,3/4+y
72 3/4+z,3/4-y,1/4+x
73 1/2-x,1/2-y,1/2-z
74 1/2+x,y,1/2-z
75 1/2-x,1/2+y,z
76 x,1/2-y,1/2+z
77 1/2-z,1/2-x,1/2-y
78 1/2-y,1/2-z,1/2-x
79 1/2+z,x,1/2-y
80 y,1/2-z,1/2+x
81 1/2-z,1/2+x,y
82 1/2+y,z,1/2-x
83 z,1/2-x,1/2+y
84 1/2-y,1/2+z,x
85 3/4+y,3/4+x,3/4+z
86 1/4-y,3/4-x,3/4+z
87 3/4-y,3/4+x,1/4-z
88 3/4+y,1/4-x,3/4-z
89 3/4+x,3/4+z,3/4+y
90 3/4+z,3/4+y,3/4+x
91 1/4-x,3/4-z,3/4+y
92 3/4+z,1/4-y,3/4-x
93 3/4-x,3/4+z,1/4-y
94 1/4-z,3/4-y,3/4+x
95 3/4+x,1/4-z,3/4-y
96 3/4-z,3/4+y,1/4-x

loop_
_atom_site_label
_atom_site_type_symbol
_atom_site_symmetry_multiplicity
_atom_site_fract_x
_atom_site_fract_y
_atom_site_fract_z
_atom_site_occupancy
C1 C 48 0.07964 0.17036 0.12500 1.0000
O1 O 16 0.00000 0.00000 0.00000 1.0000

loop_
_topol_atom.id
_topol_atom.node_id
_topol_atom.atom_label
_topol_atom.element_symbol
1 1 C1 C
2 2 O1 O

loop_
_topol_node.id
_topol_node.label
1 C1
2 O1

loop_
_topol_link.node_id_1
_topol_link.node_id_2
_topol_link.distance
_topol_link.symop_id_1
_topol_link.translation_1_x
_topol_link.translation_1_y
_topol_link.translation_1_z
_topol_link.symop_id_2
_topol_link.translation_2_x
_topol_link.translation_2_y
_topol_link.translation_2_z
_topol_link.type
_topol_link.multiplicity
_topol_link.voronoi_solid_angle
1 2 1.0005 1 0 0 0 13 0 0 0 v 96 0.00
1 1 0.9980 1 0 0 0 2 0 0 0 v 24 0.00
